data_4300529
loop_
_publ_author_name
'K. Muller-Buschbaum, Catharina C. Quitmann'

_publ_section_title
;
Homoleptic Rare Earth Dipyridylamides [Ln2(N(NC5H4)2)6],
Ln = Ce, Nd, Sm, Ho,
;
_journal_name_full 'Inorganic Chemistry'
_journal_year 2006
_chemical_formula_moiety '[Er(N(C5H4N)2)3)]2'
_chemical_formula_sum 'C60 H48 Er2 N18'
_chemical_formula_weight 1355.68
_chemical_melting_point 593.15
_chemical_name_common Erbium-tris-(dipyridylamide)
_space_group_IT_number 14
_symmetry_cell_setting monoclinic
_symmetry_space_group_name_Hall '-P 2yn'
_symmetry_space_group_name_H-M 'P 1 21/n 1'
_cell_angle_alpha 90.00
_cell_angle_beta 100.819(18)
_cell_angle_gamma 90.00
_cell_formula_units_Z 2
_cell_length_a 10.742(2)
_cell_length_b 15.133(3)
_cell_length_c 16.181(3)
_cell_measurement_temperature 170(2)
_cell_volume 2583.8(9)
_diffrn_ambient_temperature 170(2)
_exptl_crystal_density_diffrn 1.743
_cod_depositor_comments
;
The following automatic conversions were performed:

'_chemical_melting_point' value '320oC' was changed to '593.15' - it
was converted from degrees Celsius(C) to Kelvins(K).

Automatic conversion script
Id: cif_fix_values 1646 2011-03-28 12:23:43Z adriana 
;
_cod_original_sg_symbol_H-M 'P 21/n'
_cod_database_code 4300529

loop_
_symmetry_equiv_pos_as_xyz
'x, y, z'
'-x+1/2, y+1/2, -z+1/2'
'-x, -y, -z'
'x-1/2, -y-1/2, z-1/2'

loop_
_atom_site_label
_atom_site_type_symbol
_atom_site_fract_x
_atom_site_fract_y
_atom_site_fract_z
_atom_site_U_iso_or_equiv
_atom_site_adp_type
_atom_site_occupancy
_atom_site_symmetry_multiplicity
_atom_site_calc_flag
_atom_site_refinement_flags
_atom_site_disorder_assembly
_atom_site_disorder_group
Er1 Er 0.58176(5) 0.09656(5) 0.07165(4) 0.03058(19) Uani 1 1 d . . .
N1 N 0.6076(10) 0.0862(9) 0.2198(6) 0.033(3) Uani 1 1 d . . .
C1 C 0.4893(13) 0.0788(11) 0.2281(8) 0.040(4) Uani 1 1 d . . .
N2 N 0.4092(10) 0.0653(8) 0.1496(7) 0.035(3) Uani 1 1 d . . .
C2 C 0.2863(14) 0.0616(10) 0.1427(8) 0.037(3) Uani 1 1 d . . .
H2 H 0.2374 0.0536 0.0894 0.044 Uiso 1 1 calc R . .
N3 N 0.6983(11) 0.0698(8) 0.3674(7) 0.035(3) Uani 1 1 d . . .
C3 C 0.2232(13) 0.0692(10) 0.2117(9) 0.040(4) Uani 1 1 d . . .
H3 H 0.1353 0.0673 0.2046 0.048 Uiso 1 1 calc R . .
N4 N 0.6955(11) 0.2349(8) 0.0962(7) 0.032(3) Uani 1 1 d . . .
C4 C 0.2998(14) 0.0795(11) 0.2907(9) 0.047(4) Uani 1 1 d . . .
H4 H 0.2630 0.0834 0.3382 0.056 Uiso 1 1 calc R . .
N5 N 0.4866(10) 0.2377(8) 0.0943(7) 0.037(3) Uani 1 1 d . . .
C5 C 0.4292(12) 0.0841(10) 0.2990(8) 0.035(3) Uani 1 1 d . . .
H5 H 0.4787 0.0907 0.3523 0.042 Uiso 1 1 calc R . .
N6 N 0.8991(11) 0.2085(9) 0.0794(7) 0.039(3) Uani 1 1 d . . .
C6 C 0.7126(11) 0.0940(12) 0.2873(7) 0.034(3) Uani 1 1 d . . .
N7 N 0.5719(11) -0.0680(8) 0.0631(6) 0.034(3) Uani 1 1 d . . .
C7 C 0.8291(12) 0.1226(10) 0.2707(9) 0.037(4) Uani 1 1 d . . .
H7 H 0.8370 0.1362 0.2159 0.045 Uiso 1 1 calc R . .
N8 N 0.3786(9) -0.1326(8) 0.0676(7) 0.030(3) Uani 1 1 d . . .
C8 C 0.9330(14) 0.1308(11) 0.3356(10) 0.047(4) Uani 1 1 d . . .
H8 H 1.0109 0.1508 0.3260 0.056 Uiso 1 1 calc R . .
N9 N 0.7642(10) -0.0044(8) 0.0775(6) 0.032(3) Uani 1 1 d . . .
C9 C 0.9149(14) 0.1077(14) 0.4156(7) 0.052(4) Uani 1 1 d . . .
H9 H 0.9827 0.1100 0.4607 0.062 Uiso 1 1 calc R . .
C10 C 0.7993(15) 0.0819(13) 0.4285(9) 0.051(5) Uani 1 1 d . . .
H10 H 0.7896 0.0719 0.4837 0.061 Uiso 1 1 calc R . .
C11 C 0.5980(11) 0.2832(11) 0.1134(8) 0.037(3) Uani 1 1 d . . .
C12 C 0.3777(13) 0.2747(11) 0.1131(9) 0.038(3) Uani 1 1 d . . .
H12 H 0.3030 0.2422 0.1020 0.045 Uiso 1 1 calc R . .
C13 C 0.3753(16) 0.3557(12) 0.1469(10) 0.049(4) Uani 1 1 d . . .
H13 H 0.2997 0.3805 0.1558 0.059 Uiso 1 1 calc R . .
C14 C 0.4902(15) 0.4018(13) 0.1681(8) 0.048(4) Uani 1 1 d . . .
H14 H 0.4917 0.4571 0.1934 0.057 Uiso 1 1 calc R . .
C15 C 0.5984(16) 0.3665(11) 0.1521(9) 0.045(4) Uani 1 1 d . . .
H15 H 0.6741 0.3975 0.1668 0.054 Uiso 1 1 calc R . .
C16 C 0.8049(12) 0.2690(11) 0.0785(7) 0.036(4) Uani 1 1 d . . .
C17 C 0.8179(13) 0.3552(11) 0.0514(10) 0.040(3) Uani 1 1 d . . .
H17 H 0.7522 0.3953 0.0511 0.048 Uiso 1 1 calc R . .
C18 C 0.9260(15) 0.3818(10) 0.0253(10) 0.047(4) Uani 1 1 d . . .
H18 H 0.9335 0.4392 0.0063 0.056 Uiso 1 1 calc R . .
C19 C 1.0253(14) 0.3214(12) 0.0277(10) 0.049(4) Uani 1 1 d . . .
H19 H 1.1010 0.3376 0.0120 0.058 Uiso 1 1 calc R . .
C20 C 1.0060(12) 0.2367(10) 0.0546(8) 0.037(3) Uani 1 1 d . . .
H20 H 1.0712 0.1960 0.0556 0.044 Uiso 1 1 calc R . .
C21 C 0.4996(11) -0.1166(8) 0.1129(7) 0.025(3) Uani 1 1 d . . .
C22 C 0.2949(15) -0.1708(11) 0.1068(8) 0.043(4) Uani 1 1 d . . .
H22 H 0.2155 -0.1847 0.0756 0.051 Uiso 1 1 calc R . .
C23 C 0.3198(13) -0.1916(12) 0.1938(8) 0.045(4) Uani 1 1 d . . .
H23 H 0.2576 -0.2164 0.2195 0.054 Uiso 1 1 calc R . .
C24 C 0.4390(14) -0.1740(10) 0.2390(8) 0.041(4) Uani 1 1 d . . .
H24 H 0.4580 -0.1854 0.2964 0.049 Uiso 1 1 calc R . .
C25 C 0.5320(13) -0.1385(10) 0.1977(9) 0.039(3) Uani 1 1 d . . .
H25 H 0.6144 -0.1298 0.2268 0.047 Uiso 1 1 calc R . .
C26 C 0.7046(13) -0.0782(8) 0.0843(8) 0.031(3) Uani 1 1 d . . .
C27 C 0.7685(15) -0.1593(11) 0.1066(9) 0.043(4) Uani 1 1 d . . .
H27 H 0.7229 -0.2109 0.1101 0.052 Uiso 1 1 calc R . .
C28 C 0.8984(14) -0.1606(10) 0.1227(8) 0.036(3) Uani 1 1 d . . .
H28 H 0.9431 -0.2120 0.1401 0.043 Uiso 1 1 calc R . .
C29 C 0.9607(14) -0.0825(12) 0.1122(9) 0.047(4) Uani 1 1 d . . .
H29 H 1.0486 -0.0821 0.1195 0.056 Uiso 1 1 calc R . .
C30 C 0.8948(14) -0.0061(11) 0.0913(8) 0.036(3) Uani 1 1 d . . .
H30 H 0.9389 0.0459 0.0862 0.043 Uiso 1 1 calc R . .

loop_
_atom_site_aniso_label
_atom_site_aniso_U_11
_atom_site_aniso_U_22
_atom_site_aniso_U_33
_atom_site_aniso_U_23
_atom_site_aniso_U_13
_atom_site_aniso_U_12
Er1 0.0244(3) 0.0409(3) 0.0261(3) -0.0007(4) 0.00373(17) -0.0022(4)
N1 0.037(6) 0.047(8) 0.017(4) -0.006(5) 0.011(4) 0.002(6)
C1 0.032(7) 0.058(12) 0.030(6) -0.010(7) 0.005(5) -0.003(7)
N2 0.020(5) 0.055(8) 0.033(6) 0.004(5) 0.008(4) -0.003(5)
C2 0.043(8) 0.039(8) 0.030(6) -0.001(6) 0.012(6) -0.004(6)
N3 0.036(6) 0.034(7) 0.032(6) 0.006(5) -0.007(5) 0.001(5)
C3 0.027(7) 0.040(9) 0.053(8) -0.003(6) 0.007(6) 0.010(6)
N4 0.036(6) 0.026(7) 0.035(6) 0.009(5) 0.008(5) -0.001(5)
C4 0.053(9) 0.046(11) 0.051(8) 0.009(7) 0.032(7) -0.002(7)
N5 0.025(6) 0.045(8) 0.041(6) 0.016(6) 0.002(5) 0.005(5)
C5 0.038(7) 0.041(9) 0.029(6) -0.005(6) 0.015(5) 0.004(7)
N6 0.036(7) 0.049(8) 0.030(6) -0.001(6) 0.002(5) 0.002(6)
C6 0.030(6) 0.044(8) 0.028(6) -0.003(7) 0.009(5) 0.019(7)
N7 0.026(5) 0.050(7) 0.020(5) -0.014(5) -0.008(4) -0.005(5)
C7 0.028(7) 0.042(10) 0.043(7) -0.005(6) 0.005(6) 0.006(6)
N8 0.017(5) 0.046(7) 0.032(6) 0.001(5) 0.015(4) 0.001(5)
C8 0.031(8) 0.052(10) 0.055(9) -0.007(7) 0.000(7) 0.007(7)
N9 0.031(6) 0.033(7) 0.030(6) 0.001(5) -0.002(5) 0.003(5)
C9 0.040(7) 0.095(14) 0.016(6) -0.006(8) -0.005(5) -0.009(10)
C10 0.051(9) 0.068(14) 0.035(7) 0.002(8) 0.015(6) 0.005(9)
C11 0.017(6) 0.052(10) 0.041(7) 0.023(7) 0.001(5) 0.001(6)
C12 0.028(7) 0.048(10) 0.040(7) 0.006(7) 0.015(6) -0.010(7)
C13 0.043(9) 0.059(11) 0.042(8) -0.004(8) 0.000(7) 0.017(8)
C14 0.063(10) 0.044(9) 0.035(7) -0.006(8) 0.007(6) 0.000(10)
C15 0.056(10) 0.046(9) 0.032(7) -0.010(6) 0.009(7) -0.015(8)
C16 0.032(7) 0.061(11) 0.018(6) -0.010(6) 0.011(5) 0.006(7)
C17 0.031(7) 0.040(9) 0.053(9) 0.007(7) 0.020(7) 0.010(7)
C18 0.060(10) 0.036(11) 0.051(9) 0.003(7) 0.026(7) -0.007(7)
C19 0.028(7) 0.069(12) 0.053(9) 0.002(8) 0.018(7) -0.004(7)
C20 0.020(7) 0.046(10) 0.045(8) 0.001(7) 0.009(6) 0.005(6)
C21 0.020(6) 0.026(9) 0.031(6) -0.001(5) 0.012(5) 0.000(5)
C22 0.046(9) 0.052(10) 0.027(7) -0.005(6) 0.001(6) 0.003(7)
C23 0.034(8) 0.073(12) 0.034(7) 0.004(7) 0.019(6) -0.002(8)
C24 0.051(9) 0.040(9) 0.027(7) 0.000(6) -0.006(6) -0.003(7)
C25 0.027(7) 0.045(9) 0.042(8) 0.015(7) 0.001(6) 0.002(6)
C26 0.041(8) 0.018(9) 0.035(7) 0.004(5) 0.005(6) -0.003(6)
C27 0.040(8) 0.044(10) 0.045(9) 0.001(7) 0.009(7) -0.008(7)
C28 0.039(8) 0.034(9) 0.035(7) -0.001(6) 0.007(6) 0.011(7)
C29 0.035(7) 0.061(12) 0.046(8) -0.007(8) 0.008(6) 0.002(8)
C30 0.037(8) 0.037(9) 0.036(7) -0.004(6) 0.010(6) 0.001(7)

loop_
_geom_bond_atom_site_label_1
_geom_bond_atom_site_label_2
_geom_bond_distance
_geom_bond_site_symmetry_2
_geom_bond_publ_flag
Er1 N1 2.367(9) . ?
Er1 N4 2.419(12) . ?
Er1 N5 2.425(13) . ?
Er1 N8 2.432(10) 3_655 ?
Er1 N2 2.476(11) . ?
Er1 N9 2.473(11) . ?
Er1 N7 2.496(11) . ?
Er1 N7 2.513(9) 3_655 ?
N1 C1 1.308(17) . ?
N1 C6 1.420(15) . ?
C1 N2 1.409(16) . ?
C1 C5 1.419(18) . ?
N2 C2 1.305(18) . ?
C2 C3 1.42(2) . ?
N3 C10 1.337(18) . ?
N3 C6 1.382(17) . ?
C3 C4 1.39(2) . ?
N4 C11 1.349(19) . ?
N4 C16 1.362(18) . ?
C4 C5 1.37(2) . ?
N5 C11 1.365(18) . ?
N5 C12 1.381(19) . ?
N6 C20 1.355(18) . ?
N6 C16 1.363(19) . ?
C6 C7 1.398(19) . ?
N7 C26 1.411(18) . ?
N7 C21 1.424(17) . ?
N7 Er1 2.513(9) 3_655 ?
C7 C8 1.386(19) . ?
N8 C22 1.328(19) . ?
N8 C21 1.388(16) . ?
N8 Er1 2.432(10) 3_655 ?
C8 C9 1.39(2) . ?
N9 C26 1.302(18) . ?
N9 C30 1.379(18) . ?
C9 C10 1.35(2) . ?
C11 C15 1.41(2) . ?
C12 C13 1.34(2) . ?
C13 C14 1.40(2) . ?
C14 C15 1.35(2) . ?
C16 C17 1.39(2) . ?
C17 C18 1.37(2) . ?
C18 C19 1.40(2) . ?
C19 C20 1.38(2) . ?
C21 C25 1.391(18) . ?
C21 Er1 2.965(12) 3_655 ?
C22 C23 1.417(19) . ?
C23 C24 1.38(2) . ?
C24 C25 1.41(2) . ?
C26 C27 1.42(2) . ?
C27 C28 1.37(2) . ?
C28 C29 1.38(2) . ?
C29 C30 1.37(2) . ?
